data_7225009
loop_
_publ_author_name
'Zhou, En-Long'
'Qin, Chao'
'Wang, Xin-Long'
'Shao, Kui-Zhan'
'Su, Zhong-Min'

_publ_section_title
;
 Assembly of two novel 3D organic--inorganic hybrids based on Keggin-type
 polyoxometalates: syntheses, crystal structures and properties
;
_journal_issue 34
_journal_name_full CrystEngComm
_journal_page_first 6370
_journal_paper_doi 10.1039/C6CE00021E
_journal_volume 18
_journal_year 2016
_chemical_formula_sum 'C34 H52 N51 O89 Si2 W24 Zn12.5'
_chemical_formula_weight 7884.97
_space_group_crystal_system monoclinic
_space_group_IT_number 12
_space_group_name_Hall '-C 2y'
_space_group_name_H-M_alt 'C 1 2/m 1'
_symmetry_space_group_name_Hall '-C 2y'
_symmetry_space_group_name_H-M 'C 1 2/m 1'
_atom_sites_solution_hydrogens mixed
_audit_creation_method SHELXL-2014/7
_audit_update_record
;
2016-03-07 deposited with the CCDC.
2016-04-26 downloaded from the CCDC.
;
_cell_angle_alpha 90
_cell_angle_beta 120.8360(10)
_cell_angle_gamma 90
_cell_formula_units_Z 4
_cell_length_a 26.5590(16)
_cell_length_b 27.6534(16)
_cell_length_c 21.9738(12)
_cell_measurement_reflns_used 29585
_cell_measurement_temperature 296(2)
_cell_measurement_theta_max 22.622
_cell_measurement_theta_min 1.786
_cell_volume 13857.2(14)
_computing_cell_refinement 'Bruker SAINT v8.34a'
_computing_data_collection 'Bruker APEX 2'
_computing_data_reduction 'Bruker SAINT v8.34a'
_computing_molecular_graphics 'Bruker SHELXTL'
_computing_publication_material 'Bruker SHELXTL & local programs'
_computing_structure_refinement 'SHELXL-2015/1 (Sheldrick, 2015)'
_computing_structure_solution 'Bruker SHELXTL 2014/4'
_diffrn_ambient_temperature 296(2)
_diffrn_detector_area_resol_mean 0.01
_diffrn_measured_fraction_theta_full 0.999
_diffrn_measured_fraction_theta_max 0.999
_diffrn_measurement_device_type 'Bruker Smart Apex II CCD'
_diffrn_measurement_method \w-2\q
_diffrn_radiation_type MoK\a
_diffrn_radiation_wavelength 0.71073
_diffrn_reflns_av_R_equivalents 0.0724
_diffrn_reflns_av_unetI/netI 0.0728
_diffrn_reflns_Laue_measured_fraction_full 0.999
_diffrn_reflns_Laue_measured_fraction_max 0.999
_diffrn_reflns_limit_h_max 19
_diffrn_reflns_limit_h_min -27
_diffrn_reflns_limit_k_max 29
_diffrn_reflns_limit_k_min -28
_diffrn_reflns_limit_l_max 23
_diffrn_reflns_limit_l_min -15
_diffrn_reflns_number 27843
_diffrn_reflns_point_group_measured_fraction_full 0.999
_diffrn_reflns_point_group_measured_fraction_max 0.999
_diffrn_reflns_theta_full 21.999
_diffrn_reflns_theta_max 21.999
_diffrn_reflns_theta_min 1.786
_diffrn_source 'fine-focus sealed tube'
_exptl_absorpt_coefficient_mu 22.070
_exptl_absorpt_correction_T_max 0.076
_exptl_absorpt_correction_T_min 0.061
_exptl_absorpt_correction_type multi-scan
_exptl_absorpt_process_details 'SADABS 2014/4 Bruker AXS Madison WI USA'
_exptl_crystal_colour colorless
_exptl_crystal_density_diffrn 3.779
_exptl_crystal_description block
_exptl_crystal_F_000 14016
_exptl_crystal_size_max 0.290
_exptl_crystal_size_mid 0.240
_exptl_crystal_size_min 0.240
_refine_diff_density_max 2.916
_refine_diff_density_min -3.494
_refine_diff_density_rms 0.352
_refine_ls_extinction_method none
_refine_ls_goodness_of_fit_ref 1.013
_refine_ls_hydrogen_treatment constr
_refine_ls_matrix_type full
_refine_ls_number_parameters 1031
_refine_ls_number_reflns 8711
_refine_ls_number_restraints 2154
_refine_ls_restrained_S_all 0.910
_refine_ls_R_factor_all 0.0874
_refine_ls_R_factor_gt 0.0547
_refine_ls_shift/su_max 0.105
_refine_ls_shift/su_mean 0.017
_refine_ls_structure_factor_coef Fsqd
_refine_ls_weighting_details 'w=1/[\s^2^(Fo^2^)+(0.0562P)^2^+1798.0880P] where P=(Fo^2^+2Fc^2^)/3'
_refine_ls_weighting_scheme calc
_refine_ls_wR_factor_gt 0.1268
_refine_ls_wR_factor_ref 0.1462
_reflns_Friedel_coverage 0.000
_reflns_number_gt 6099
_reflns_number_total 8711
_reflns_threshold_expression 'I > 2\s(I)'
_cod_data_source_file c6ce00021e2.cif
_cod_data_source_block 1
_cod_depositor_comments 'Adding full bibliography for 7225009--7225010.cif.'
_cod_original_formula_sum 'C34 H52 N51 O89 Si2 W24 Zn12.50'
_cod_database_code 7225009
_shelx_shelxl_version_number 2014/7
_shelx_space_group_comment
;
The symmetry employed for this shelxl refinement is uniquely defined
by the following loop, which should always be used as a source of
symmetry information in preference to the above space-group names.
They are only intended as comments.
;
_shelx_estimated_absorpt_t_min 0.060
_shelx_estimated_absorpt_t_max 0.076
_platon_squeeze_void_probe_radius 1.20

loop_
_space_group_symop_operation_xyz
'x, y, z'
'-x, y, -z'
'x+1/2, y+1/2, z'
'-x+1/2, y+1/2, -z'
'-x, -y, -z'
'x, -y, z'
'-x+1/2, -y+1/2, -z'
'x+1/2, -y+1/2, z'

loop_
_atom_site_label
_atom_site_type_symbol
_atom_site_fract_x
_atom_site_fract_y
_atom_site_fract_z
_atom_site_U_iso_or_equiv
_atom_site_adp_type
_atom_site_occupancy
_atom_site_site_symmetry_order
_atom_site_calc_flag
_atom_site_refinement_flags_posn
_atom_site_refinement_flags_adp
_atom_site_refinement_flags_occupancy
_atom_site_disorder_assembly
_atom_site_disorder_group
Zn1 Zn 0.5000 0.28669(5) 0.5000 0.0237(4) Uani 1 2 d S T P . .
Zn2 Zn 0.90749(3) 0.32619(3) 0.80603(4) 0.0272(3) Uani 1 1 d . . . . .
Zn3 Zn 0.59303(4) 0.26646(3) 0.29596(4) 0.0278(3) Uani 1 1 d . . . . .
Zn4 Zn 0.65313(3) 0.28408(3) 0.60235(4) 0.0264(3) Uani 1 1 d . . . . .
Zn5 Zn 1.0000 0.5000 1.0000 0.0286(6) Uani 1 4 d S T P . .
Zn6 Zn 1.06543(4) 0.39080(3) 0.69161(4) 0.0324(3) Uani 1 1 d . . . . .
Zn7 Zn 0.83639(6) 0.5000 0.90786(8) 0.0434(5) Uani 1 2 d S T P . .
Zn8 Zn 1.0000 0.15329(6) 1.0000 0.0551(6) Uani 1 2 d S T P . .
Zn9 Zn 0.58160(12) 0.45879(11) 0.70848(14) 0.0811(8) Uani 0.5 1 d . U P . .
W1 W 0.91626(2) 0.43323(2) 0.54324(2) 0.03280(12) Uani 1 1 d . . . . .
W2 W 1.12095(2) 0.30545(2) 0.97462(2) 0.03175(11) Uani 1 1 d . . . . .
W3 W 0.79282(2) 0.37190(2) 0.49545(2) 0.03300(12) Uani 1 1 d . . . . .
W4 W 1.24074(2) 0.16373(2) 0.87704(2) 0.03512(12) Uani 1 1 d . . . . .
W5 W 1.11175(2) 0.21916(2) 0.85044(2) 0.03503(12) Uani 1 1 d . . . . .
W6 W 0.80841(2) 0.56682(2) 0.37363(2) 0.03796(13) Uani 1 1 d . . . . .
W7 W 0.90048(2) 0.5000 0.67797(2) 0.03684(18) Uani 1 2 d S T P . .
W8 W 0.67151(2) 0.5000 0.32048(3) 0.03805(19) Uani 1 2 d S T P . .
W9 W 0.65615(2) 0.43911(2) 0.44258(2) 0.03801(13) Uani 1 1 d . . . . .
W10 W 0.77677(2) 0.43923(2) 0.62936(2) 0.03776(12) Uani 1 1 d . . . . .
W11 W 1.30291(2) 0.27874(2) 0.88598(2) 0.04272(13) Uani 1 1 d . . . . .
W12 W 1.17525(2) 0.33326(2) 0.86270(2) 0.04447(14) Uani 1 1 d . . . . .
W13 W 1.31200(2) 0.36407(2) 1.01072(2) 0.05504(16) Uani 1 1 d . . . . .
Si1 Si 1.2500 0.2500 1.0000 0.0181(9) Uani 1 2 d S . P . .
Si2 Si 0.78963(12) 0.5000 0.49755(15) 0.0239(10) Uani 1 2 d S T P . .
C1 C 0.6379(3) 0.2802(3) 0.4530(4) 0.0310(12) Uani 1 1 d . U . . .
H1A H 0.6772 0.2775 0.4665 0.037 Uiso 1 1 calc R U . . .
C2 C 0.5447(3) 0.2875(3) 0.3905(3) 0.0302(10) Uani 1 1 d . U . . .
H2A H 0.5068 0.2900 0.3519 0.036 Uiso 1 1 calc R U . . .
C3 C 0.9805(3) 0.3740(3) 0.7504(4) 0.0388(10) Uani 1 1 d . U . . .
H3A H 0.9834 0.4047 0.7692 0.047 Uiso 1 1 calc R U . . .
C4 C 0.7764(3) 0.3053(3) 0.7140(4) 0.0336(12) Uani 1 1 d . U . . .
H4A H 0.7650 0.3254 0.7387 0.040 Uiso 1 1 calc R U . . .
C5 C 0.7736(3) 0.2539(3) 0.6394(4) 0.0354(11) Uani 1 1 d . U . . .
H5A H 0.7605 0.2323 0.6018 0.042 Uiso 1 1 calc R U . . .
C6 C 0.9880(3) 0.3142(3) 0.6973(4) 0.0405(10) Uani 1 1 d . U . . .
H6A H 0.9990 0.2942 0.6721 0.049 Uiso 1 1 calc R U . . .
C7 C 0.6282(4) 0.3791(3) 0.6541(4) 0.0463(11) Uani 1 1 d . U . . .
H7A H 0.6669 0.3888 0.6838 0.056 Uiso 1 1 calc R U . . .
C8 C 0.5362(4) 0.3777(3) 0.5963(4) 0.0467(11) Uani 1 1 d . U . . .
H8A H 0.4972 0.3866 0.5775 0.056 Uiso 1 1 calc R U . . .
C9 C 0.9603(3) 0.2455(3) 0.9145(4) 0.0424(11) Uani 1 1 d . U . . .
H9A H 0.9627 0.2634 0.9518 0.051 Uiso 1 1 calc R U . . .
C10 C 0.9571(3) 0.4057(3) 0.9117(4) 0.0393(12) Uani 1 1 d . U . . .
H10A H 0.9956 0.3962 0.9281 0.047 Uiso 1 1 calc R U . . .
C11 C 0.8634(3) 0.4083(3) 0.8571(4) 0.0407(10) Uani 1 1 d . U . . .
H11A H 0.8241 0.4004 0.8274 0.049 Uiso 1 1 calc R U . . .
C12 C 0.9644(3) 0.1901(3) 0.8542(4) 0.0439(10) Uani 1 1 d . U . . .
H12A H 0.9703 0.1598 0.8406 0.053 Uiso 1 1 calc R U . . .
C13 C 1.0678(5) 0.5000 0.6723(6) 0.0389(12) Uani 1 2 d S TU P A .
H13A H 1.0550 0.5000 0.6241 0.047 Uiso 1 2 calc R U P . .
C15 C 0.4641(3) 0.1871(3) 0.4128(4) 0.0323(10) Uani 1 1 d . U . . .
H15A H 0.5030 0.1769 0.4363 0.039 Uiso 1 1 calc R U . . .
C16 C 0.3741(3) 0.1905(3) 0.3414(4) 0.0338(12) Uani 1 1 d . U . . .
H16A H 0.3362 0.1836 0.3048 0.041 Uiso 1 1 calc R U . . .
C17 C 0.7317(3) 0.5175(3) 0.7665(3) 0.0501(11) Uani 0.5 1 d G U P . .
H17A H 0.7547 0.5320 0.7491 0.060 Uiso 0.5 1 d R U P . .
N18 N 0.7538(4) 0.5000(4) 0.8316(4) 0.0489(9) Uani 1 2 d G TU P . .
C18 C 0.7097(5) 0.4772(5) 0.8339(7) 0.0531(12) Uani 0.5 1 d G U P . .
H22A H 0.7127 0.4608 0.8734 0.064 Uiso 0.5 1 d R U P . .
N16 N 0.6604(5) 0.4844(4) 0.7718(7) 0.0513(10) Uani 0.5 1 d G U P . .
N17 N 0.6740(3) 0.5064(4) 0.7302(5) 0.0529(10) Uani 0.5 1 d G U P . .
N1 N 0.6174(3) 0.2825(2) 0.4977(3) 0.0333(9) Uani 1 1 d . U . . .
N2 N 0.5568(2) 0.2888(2) 0.4564(3) 0.0328(9) Uani 1 1 d . U . . .
N3 N 0.5910(2) 0.2823(2) 0.3836(3) 0.0275(11) Uani 1 1 d . U . . .
N4 N 0.8305(2) 0.2992(2) 0.7306(3) 0.0341(8) Uani 1 1 d . U . . .
N5 N 0.7383(2) 0.2788(2) 0.6557(3) 0.0321(10) Uani 1 1 d . U . . .
N6 N 0.8302(3) 0.2648(2) 0.6850(3) 0.0349(9) Uani 1 1 d . U . . .
N7 N 0.6136(3) 0.3406(2) 0.6158(3) 0.0363(9) Uani 1 1 d . U . . .
N8 N 0.5526(2) 0.3401(2) 0.5783(3) 0.0339(10) Uani 1 1 d . U . . .
N9 N 0.5826(3) 0.4036(3) 0.6466(4) 0.0528(9) Uani 1 1 d . U . . .
N10 N 0.8811(3) 0.4464(2) 0.8981(3) 0.0396(10) Uani 1 1 d . U . . .
N11 N 0.9417(3) 0.4443(2) 0.9322(3) 0.0397(12) Uani 1 1 d . U . . .
N12 N 0.9083(3) 0.3812(2) 0.8622(3) 0.0351(9) Uani 1 1 d . U . . .
N13 N 0.9407(3) 0.2630(2) 0.8505(3) 0.0366(8) Uani 1 1 d . U . . .
N14 N 0.9445(3) 0.2263(2) 0.8110(3) 0.0377(8) Uani 1 1 d . U . . .
N15 N 0.9761(3) 0.1993(3) 0.9199(3) 0.0429(11) Uani 1 1 d . U . . .
N19 N 0.9497(3) 0.3392(2) 0.7557(3) 0.0374(8) Uani 1 1 d . U . . .
N20 N 0.9526(3) 0.3003(2) 0.7188(3) 0.0361(9) Uani 1 1 d . U . . .
N21 N 1.0076(3) 0.3612(2) 0.7152(3) 0.0386(7) Uani 1 1 d . U . . .
N22 N 0.3874(2) 0.2295(2) 0.3813(3) 0.0313(11) Uani 1 1 d . U . . .
N23 N 0.4473(2) 0.2276(2) 0.4301(3) 0.0323(10) Uani 1 1 d . U . . .
N24 N 0.4205(2) 0.1618(2) 0.3585(3) 0.0317(11) Uani 1 1 d . U . . .
N25 N 1.0784(3) 0.4598(2) 0.7117(3) 0.0387(9) Uani 1 1 d . U . . .
O1 O 0.8171(2) 0.54784(19) 0.4839(2) 0.0352(10) Uani 1 1 d . U . . .
O2 O 0.7196(3) 0.5000 0.4463(4) 0.0391(10) Uani 1 2 d S TU P . .
O3 O 0.8059(3) 0.5000 0.5791(4) 0.0362(10) Uani 1 2 d S TU P . .
O4 O 1.2382(3) 0.1236(2) 0.8175(3) 0.056(2) Uani 1 1 d . U . . .
O5 O 1.1395(2) 0.3734(2) 0.7959(3) 0.0459(9) Uani 1 1 d . U . . .
O6 O 0.7606(2) 0.4032(2) 0.6783(3) 0.0468(17) Uani 1 1 d . U . . .
O7 O 0.9865(2) 0.4115(2) 0.5804(3) 0.0384(9) Uani 1 1 d . U . . .
O8 O 0.9154(2) 0.4537(2) 0.6251(3) 0.0398(8) Uani 1 1 d . U . . .
O9 O 1.3269(2) 0.2917(2) 0.8305(3) 0.055(2) Uani 1 1 d . U . . .
O10 O 0.8571(2) 0.4517(2) 0.6948(3) 0.0395(8) Uani 1 1 d . U . . .
O11 O 0.8756(2) 0.3752(2) 0.5411(3) 0.0411(8) Uani 1 1 d . U . . .
O12 O 1.2576(5) 0.2942(5) 0.9529(6) 0.0533(9) Uani 0.5 1 d . U P . .
O13 O 0.6338(2) 0.4514(2) 0.3465(3) 0.0462(10) Uani 1 1 d . U . . .
O14 O 0.7030(2) 0.4432(2) 0.5434(3) 0.0397(9) Uani 1 1 d . U . . .
O15 O 0.7988(2) 0.3955(2) 0.5806(3) 0.0392(9) Uani 1 1 d . U . . .
O16 O 1.1844(5) 0.2678(4) 0.9430(6) 0.0514(8) Uani 0.5 1 d . U P . .
O17 O 1.2189(5) 0.2742(4) 1.0372(6) 0.0515(9) Uani 0.5 1 d . U P . .
O18 O 0.7591(3) 0.5000 0.6564(4) 0.0404(10) Uani 1 2 d S TU P . .
O19 O 0.7154(2) 0.3962(2) 0.4495(3) 0.0414(9) Uani 1 1 d . U . . .
O20 O 0.8245(3) 0.5000 0.3705(4) 0.0399(11) Uani 1 2 d S TU P . .
O21 O 0.7902(2) 0.3739(2) 0.4071(3) 0.0415(10) Uani 1 1 d . U . . .
O22 O 1.1353(3) 0.3409(2) 0.9176(3) 0.0550(8) Uani 1 1 d . U . . .
O23 O 1.2121(5) 0.2080(4) 0.9435(6) 0.0522(9) Uani 0.5 1 d . U P . .
O24 O 0.7817(2) 0.31156(19) 0.4982(3) 0.0424(18) Uani 1 1 d . U . . .
O25 O 0.7294(2) 0.5476(2) 0.3340(3) 0.0398(11) Uani 1 1 d . U . . .
O26 O 1.1226(2) 0.1685(2) 0.9104(3) 0.0524(9) Uani 1 1 d . U . . .
O27 O 1.1295(2) 0.2767(2) 0.8221(3) 0.0518(7) Uani 1 1 d . U . . .
O28 O 0.6217(3) 0.5000 0.4436(4) 0.0416(12) Uani 1 2 d S TU P . .
O29 O 1.3203(3) 0.1571(2) 0.9509(3) 0.0598(13) Uani 1 1 d . U . . .
O30 O 1.0887(2) 0.2567(2) 0.9038(3) 0.0497(7) Uani 1 1 d . U . . .
O31 O 1.2644(3) 0.2199(2) 0.8471(3) 0.0602(10) Uani 1 1 d . U . . .
O32 O 0.8089(2) 0.5889(2) 0.3010(3) 0.0445(19) Uani 1 1 d . U . . .
O33 O 0.6265(3) 0.5000 0.2316(4) 0.048(3) Uani 1 2 d S TU P . .
O34 O 0.8884(2) 0.4233(2) 0.4451(3) 0.0405(10) Uani 1 1 d . U . . .
O35 O 1.0603(2) 0.3322(2) 0.9640(3) 0.0539(18) Uani 1 1 d . U . . .
O36 O 1.1340(3) 0.2569(2) 1.0419(3) 0.0549(11) Uani 1 1 d . U . . .
O37 O 1.0458(2) 0.2062(2) 0.7791(3) 0.0531(18) Uani 1 1 d . U . . .
O38 O 1.1656(2) 0.1888(2) 0.8306(3) 0.0535(9) Uani 1 1 d . U . . .
O39 O 1.2310(3) 0.3063(2) 0.8414(3) 0.0608(9) Uani 1 1 d . U . . .
O40 O 1.3318(3) 0.3317(2) 0.9476(3) 0.0668(11) Uani 1 1 d . U . . .
O41 O 1.3424(3) 0.4190(2) 1.0154(3) 0.062(2) Uani 1 1 d . U . . .
O42 O 1.2791(3) 0.3752(2) 1.0687(3) 0.0573(11) Uani 1 1 d . U . . .
O43 O 1.2367(3) 0.3711(2) 0.9361(3) 0.0575(9) Uani 1 1 d . U . . .
O44 O 0.9267(3) 0.5000 0.5310(4) 0.0403(10) Uani 1 2 d S TU P . .
O45 O 0.6009(2) 0.3993(2) 0.4288(3) 0.0470(17) Uani 1 1 d . U . . .
O46 O 0.9650(4) 0.5000 0.7576(4) 0.050(2) Uani 1 2 d S TU P . .
O1W O 1.0601(5) 0.1139(5) 1.0104(6) 0.058(3) Uani 0.5 1 d . U P . .
O2W O 0.9578(4) 0.5000 1.0642(4) 0.056(3) Uani 1 2 d S TU P . .
O3W O 0.5795(3) 0.5000 0.6284(4) 0.0441(10) Uani 1 2 d S TU P . .
O5W O 0.5508(7) 0.4335(6) 0.7631(8) 0.093(4) Uani 0.5 1 d . U P . .
O6W O 0.6290(3) 0.3394(2) 0.3062(3) 0.072(2) Uani 1 1 d . U . . .
O8W O 0.6605(3) 0.3795(3) 0.2184(4) 0.080(2) Uani 1 1 d . U . . .
C14 C 1.0972(3) 0.4751(3) 0.7779(4) 0.0434(9) Uani 0.5 1 d . U P A 1
H14A H 1.1084 0.4556 0.8172 0.052 Uiso 1 1 d R U . A 1
N26 N 1.0972(3) 0.4751(3) 0.7779(4) 0.0434(9) Uani 0.5 1 d . U P A 2
O7W O 0.5265(4) 0.5000 0.6483(5) 0.0619(12) Uani 1 2 d S TU P . .
C19 C 0.8143(4) 0.5427(4) 1.0123(5) 0.0664(15) Uani 1 1 d . U . . .
H19A H 0.8216 0.5743 1.0045 0.080 Uiso 1 1 calc R U . . .
N27 N 0.8238(5) 0.5000 0.9874(6) 0.0588(12) Uani 1 2 d S TU P . .
N28 N 0.7875(4) 0.5237(3) 1.0577(4) 0.0760(17) Uani 1 1 d . U . . .

loop_
_atom_site_aniso_label
_atom_site_aniso_U_11
_atom_site_aniso_U_22
_atom_site_aniso_U_33
_atom_site_aniso_U_23
_atom_site_aniso_U_13
_atom_site_aniso_U_12
Zn1 0.0149(5) 0.0342(7) 0.0192(5) 0.000 0.0067(3) 0.000
Zn2 0.0238(4) 0.0350(5) 0.0227(4) -0.0105(4) 0.0119(2) -0.0057(4)
Zn3 0.0345(4) 0.0331(5) 0.0199(3) -0.0067(4) 0.0169(2) -0.0025(4)
Zn4 0.0178(4) 0.0388(5) 0.0176(4) 0.0024(4) 0.0054(3) -0.0043(4)
Zn5 0.0309(9) 0.0176(9) 0.0235(8) 0.000 0.0041(6) 0.000
Zn6 0.0422(4) 0.0176(5) 0.0492(4) -0.0008(4) 0.0318(3) -0.0011(4)
Zn7 0.0361(6) 0.0230(7) 0.0750(8) 0.000 0.0312(5) 0.000
Zn8 0.0708(9) 0.0566(10) 0.0335(7) 0.000 0.0236(5) 0.000
Zn9 0.0755(11) 0.0739(12) 0.0815(11) -0.0085(10) 0.0313(7) 0.0025(10)
W1 0.02595(15) 0.02452(18) 0.03569(16) -0.00068(15) 0.00700(11) 0.00371(14)
W2 0.02797(13) 0.03908(19) 0.03045(14) 0.00203(14) 0.01659(9) 0.01129(14)
W3 0.03507(16) 0.01608(16) 0.03779(16) -0.00459(14) 0.01144(11) -0.00126(14)
W4 0.04393(15) 0.0370(2) 0.02755(14) -0.00630(14) 0.02054(10) 0.00737(15)
W5 0.02693(15) 0.0430(2) 0.02543(15) 0.00027(16) 0.00640(11) 0.00010(16)
W6 0.04118(17) 0.0365(2) 0.03029(15) 0.00568(15) 0.01407(11) -0.00358(16)
W7 0.0401(2) 0.0274(3) 0.0286(2) 0.000 0.00721(17) 0.000
W8 0.0273(2) 0.0352(3) 0.0335(2) 0.000 0.00258(17) 0.000
W9 0.03101(15) 0.02204(18) 0.05427(18) -0.00220(16) 0.01703(12) -0.00276(15)
W10 0.05720(17) 0.01788(17) 0.04164(16) 0.00273(14) 0.02780(11) -0.00071(15)
W11 0.03716(14) 0.0679(3) 0.03247(14) -0.00618(17) 0.02458(10) -0.00091(17)
W12 0.05044(19) 0.0418(2) 0.02676(16) 0.00328(16) 0.00945(13) 0.01855(18)
W13 0.04808(19) 0.0430(2) 0.0677(2) -0.0060(2) 0.02509(15) -0.00530(18)
Si1 0.0130(11) 0.0238(15) 0.0190(11) -0.0003(12) 0.0093(8) 0.0085(11)
Si2 0.0197(12) 0.0162(15) 0.0300(14) 0.000 0.0086(9) 0.000
C1 0.0322(14) 0.0327(15) 0.0351(14) -0.0039(14) 0.0222(13) 0.0030(14)
C2 0.0313(12) 0.0335(13) 0.0337(12) -0.0012(12) 0.0224(11) 0.0002(12)
C3 0.0399(12) 0.0376(13) 0.0407(12) -0.0040(12) 0.0218(12) 0.0005(12)
C4 0.0358(14) 0.0366(15) 0.0354(14) -0.0026(14) 0.0233(13) -0.0004(15)
C5 0.0362(13) 0.0370(14) 0.0375(13) -0.0033(13) 0.0221(12) 0.0003(13)
C6 0.0420(12) 0.0391(12) 0.0417(12) -0.0027(12) 0.0225(11) -0.0002(12)
C7 0.0404(12) 0.0421(13) 0.0470(12) -0.0056(12) 0.0157(12) 0.0011(12)
C8 0.0402(13) 0.0415(13) 0.0472(13) -0.0051(13) 0.0144(12) 0.0007(13)
C9 0.0420(13) 0.0445(14) 0.0417(13) -0.0022(13) 0.0221(13) 0.0003(13)
C10 0.0382(15) 0.0334(15) 0.0421(15) -0.0008(15) 0.0176(14) 0.0022(15)
C11 0.0405(12) 0.0353(13) 0.0432(12) -0.0021(12) 0.0191(12) 0.0017(12)
C12 0.0436(12) 0.0447(13) 0.0428(12) -0.0011(12) 0.0217(12) 0.0020(12)
C13 0.0407(14) 0.0365(14) 0.0407(14) 0.000 0.0217(13) 0.000
C15 0.0308(12) 0.0343(13) 0.0345(12) -0.0009(12) 0.0188(11) 0.0002(12)
C16 0.0317(15) 0.0328(15) 0.0353(15) 0.0020(15) 0.0160(14) -0.0012(15)
C17 0.0460(13) 0.0421(13) 0.0483(13) -0.0002(13) 0.0143(13) 0.0002(13)
N18 0.0458(11) 0.0416(11) 0.0489(11) 0.000 0.0169(11) 0.000
C18 0.0477(14) 0.0437(14) 0.0513(14) 0.0008(14) 0.0135(14) -0.0003(14)
N16 0.0457(11) 0.0429(11) 0.0500(11) -0.0006(11) 0.0137(11) 0.0002(11)
N17 0.0478(11) 0.0434(11) 0.0503(11) -0.0008(11) 0.0126(11) -0.0002(11)
N1 0.0334(10) 0.0335(11) 0.0361(10) -0.0029(11) 0.0200(10) 0.0022(11)
N2 0.0322(10) 0.0335(11) 0.0351(11) -0.0029(11) 0.0190(10) 0.0030(11)
N3 0.0303(13) 0.0315(14) 0.0321(13) -0.0037(13) 0.0242(11) 0.0028(14)
N4 0.0369(10) 0.0365(10) 0.0367(10) -0.0033(10) 0.0244(9) 0.0009(10)
N5 0.0343(12) 0.0367(12) 0.0345(12) -0.0032(12) 0.0243(11) 0.0013(12)
N6 0.0365(11) 0.0367(11) 0.0377(11) -0.0019(11) 0.0236(10) -0.0018(11)
N7 0.0339(11) 0.0373(12) 0.0398(11) -0.0038(11) 0.0203(10) 0.0012(11)
N8 0.0316(12) 0.0358(12) 0.0392(12) -0.0046(12) 0.0216(11) 0.0022(12)
N9 0.0442(11) 0.0442(11) 0.0514(11) -0.0073(11) 0.0111(10) 0.0023(11)
N10 0.0388(12) 0.0359(12) 0.0437(12) -0.0015(12) 0.0208(11) 0.0008(12)
N11 0.0396(14) 0.0342(15) 0.0406(14) -0.0029(14) 0.0172(13) 0.0028(14)
N12 0.0372(11) 0.0342(11) 0.0386(11) -0.0028(11) 0.0227(10) 0.0022(11)
N13 0.0383(10) 0.0391(10) 0.0388(10) -0.0018(10) 0.0244(9) 0.0012(10)
N14 0.0399(10) 0.0397(10) 0.0385(10) -0.0030(10) 0.0237(9) 0.0009(10)
N15 0.0447(13) 0.0439(13) 0.0401(13) -0.0014(13) 0.0216(12) 0.0025(13)
N19 0.0397(10) 0.0373(10) 0.0392(10) -0.0041(10) 0.0231(9) 0.0003(10)
N20 0.0380(10) 0.0379(11) 0.0395(11) -0.0035(11) 0.0250(10) 0.0003(11)
N21 0.0403(9) 0.0380(9) 0.0405(9) -0.0019(9) 0.0228(8) -0.0001(9)
N22 0.0268(14) 0.0342(15) 0.0336(14) -0.0014(14) 0.0160(12) -0.0002(14)
N23 0.0311(12) 0.0332(12) 0.0334(12) -0.0018(12) 0.0170(11) 0.0015(12)
N24 0.0318(14) 0.0329(15) 0.0327(14) 0.0011(14) 0.0182(12) -0.0010(14)
N25 0.0405(11) 0.0362(12) 0.0400(11) -0.0012(11) 0.0211(11) -0.0011(11)
O1 0.0355(12) 0.0325(13) 0.0383(12) 0.0000(12) 0.0193(11) 0.0011(12)
O2 0.0408(12) 0.0332(12) 0.0420(12) 0.000 0.0202(11) 0.000
O3 0.0401(11) 0.0332(12) 0.0386(11) 0.000 0.0225(11) 0.000
O4 0.061(3) 0.055(3) 0.034(3) -0.003(3) 0.011(2) 0.028(3)
O5 0.0461(11) 0.0431(11) 0.0443(11) -0.0007(10) 0.0200(10) 0.0011(11)
O6 0.051(2) 0.040(2) 0.043(2) 0.005(2) 0.0199(17) -0.002(2)
O7 0.0395(10) 0.0347(11) 0.0404(10) -0.0013(10) 0.0201(10) 0.0020(10)
O8 0.0406(9) 0.0357(10) 0.0409(9) -0.0017(9) 0.0193(9) 0.0008(9)
O9 0.055(3) 0.073(3) 0.046(2) 0.010(3) 0.0318(18) 0.000(3)
O10 0.0415(10) 0.0343(10) 0.0413(10) -0.0024(10) 0.0203(9) 0.0010(10)
O11 0.0406(10) 0.0358(10) 0.0418(10) -0.0015(10) 0.0175(9) -0.0008(10)
O12 0.0499(10) 0.0510(10) 0.0493(10) -0.0019(10) 0.0185(10) 0.0030(10)
O13 0.0455(12) 0.0375(12) 0.0463(12) -0.0014(12) 0.0168(11) -0.0028(12)
O14 0.0412(10) 0.0335(11) 0.0430(10) -0.0005(10) 0.0206(10) -0.0004(10)
O15 0.0408(10) 0.0337(11) 0.0407(10) -0.0023(10) 0.0192(10) 0.0022(10)
O16 0.0497(10) 0.0493(10) 0.0476(10) -0.0002(10) 0.0195(9) 0.0017(10)
O17 0.0491(11) 0.0492(11) 0.0483(11) -0.0008(11) 0.0193(11) 0.0018(11)
O18 0.0421(12) 0.0346(13) 0.0429(12) 0.000 0.0206(12) 0.000
O19 0.0412(11) 0.0345(11) 0.0433(11) -0.0024(11) 0.0179(10) 0.0005(11)
O20 0.0389(13) 0.0359(14) 0.0418(13) 0.000 0.0185(12) 0.000
O21 0.0418(12) 0.0354(13) 0.0407(12) -0.0047(12) 0.0164(11) -0.0018(12)
O22 0.0521(10) 0.0489(10) 0.0515(10) -0.0046(10) 0.0176(10) 0.0019(10)
O23 0.0495(10) 0.0503(10) 0.0480(10) 0.0012(10) 0.0186(10) 0.0011(10)
O24 0.048(2) 0.023(2) 0.040(2) -0.014(2) 0.0111(19) -0.004(2)
O25 0.0397(13) 0.0319(14) 0.0417(14) 0.0016(13) 0.0165(12) -0.0014(13)
O26 0.0494(11) 0.0530(11) 0.0496(11) 0.0059(11) 0.0216(10) 0.0026(11)
O27 0.0512(9) 0.0500(9) 0.0467(8) -0.0018(8) 0.0198(8) 0.0009(9)
O28 0.0434(15) 0.0324(15) 0.0453(15) 0.000 0.0200(14) 0.000
O29 0.0546(16) 0.0530(17) 0.0492(16) 0.0090(16) 0.0105(15) -0.0061(16)
O30 0.0495(8) 0.0477(9) 0.0459(8) -0.0012(8) 0.0202(8) -0.0003(8)
O31 0.0544(11) 0.0548(11) 0.0505(11) 0.0032(11) 0.0117(11) -0.0013(11)
O32 0.050(2) 0.045(3) 0.040(2) 0.011(2) 0.0246(17) -0.014(2)
O33 0.048(3) 0.040(4) 0.046(3) 0.000 0.015(3) 0.000
O34 0.0398(12) 0.0384(12) 0.0409(12) -0.0016(12) 0.0190(11) 0.0005(12)
O35 0.038(2) 0.056(3) 0.064(2) -0.007(2) 0.0231(18) 0.010(2)
O36 0.0521(13) 0.0496(13) 0.0487(13) 0.0050(13) 0.0155(12) -0.0024(13)
O37 0.046(2) 0.064(3) 0.043(2) -0.001(2) 0.0185(18) -0.003(2)
O38 0.0501(11) 0.0520(11) 0.0503(11) 0.0045(10) 0.0199(10) 0.0036(11)
O39 0.0542(10) 0.0564(10) 0.0535(10) -0.0067(10) 0.0143(10) 0.0034(10)
O40 0.0571(13) 0.0599(13) 0.0590(13) -0.0100(13) 0.0123(12) 0.0064(13)
O41 0.064(3) 0.037(3) 0.074(3) 0.009(3) 0.028(2) -0.005(3)
O42 0.0523(13) 0.0569(13) 0.0549(13) 0.0040(13) 0.0217(12) 0.0029(13)
O43 0.0516(10) 0.0545(10) 0.0546(10) -0.0069(10) 0.0188(10) 0.0052(10)
O44 0.0400(12) 0.0372(12) 0.0408(12) 0.000 0.0187(11) 0.000
O45 0.038(2) 0.041(2) 0.056(2) -0.006(2) 0.0199(17) -0.004(2)
O46 0.049(3) 0.039(3) 0.042(3) 0.000 0.010(3) 0.000
O1W 0.044(4) 0.066(5) 0.055(4) 0.000(4) 0.018(3) 0.031(4)
O2W 0.063(3) 0.049(4) 0.055(3) 0.000 0.030(3) 0.000
O3W 0.0409(12) 0.0397(12) 0.0453(12) 0.000 0.0173(11) 0.000
O5W 0.078(5) 0.071(5) 0.077(5) -0.009(5) 0.001(5) -0.011(5)
O6W 0.078(3) 0.054(3) 0.054(3) -0.004(3) 0.012(2) -0.010(3)
O8W 0.074(2) 0.062(2) 0.072(2) -0.008(2) 0.013(2) -0.006(2)
C14 0.0442(10) 0.0379(10) 0.0429(10) 0.0009(10) 0.0185(10) -0.0012(10)
N26 0.0442(10) 0.0379(10) 0.0429(10) 0.0009(10) 0.0185(10) -0.0012(10)
O7W 0.0508(14) 0.0488(14) 0.0570(14) 0.000 0.0068(13) 0.000
C19 0.0612(17) 0.0498(17) 0.0607(17) -0.0031(17) 0.0115(17) 0.0010(17)
N27 0.0535(14) 0.0470(14) 0.0553(14) 0.000 0.0131(14) 0.000
N28 0.067(2) 0.054(2) 0.068(2) -0.001(2) 0.007(2) 0.003(2)

loop_
_atom_type_symbol
_atom_type_description
_atom_type_scat_dispersion_real
_atom_type_scat_dispersion_imag
_atom_type_scat_source
O O 0.0106 0.0060 'International Tables Vol C Tables 4.2.6.8 and 6.1.1.4'
Si Si 0.0817 0.0704 'International Tables Vol C Tables 4.2.6.8 and 6.1.1.4'
Zn Zn 0.2839 1.4301 'International Tables Vol C Tables 4.2.6.8 and 6.1.1.4'
W W -0.8490 6.8722 'International Tables Vol C Tables 4.2.6.8 and 6.1.1.4'
C C 0.0033 0.0016 'International Tables Vol C Tables 4.2.6.8 and 6.1.1.4'
H H 0.0000 0.0000 'International Tables Vol C Tables 4.2.6.8 and 6.1.1.4'
N N 0.0061 0.0033 'International Tables Vol C Tables 4.2.6.8 and 6.1.1.4'

loop_
_geom_angle_atom_site_label_1
_geom_angle_atom_site_label_2
_geom_angle_atom_site_label_3
_geom_angle
_geom_angle_site_symmetry_1
_geom_angle_site_symmetry_3
N8 Zn1 N8 93.3(3) 2_656 .
N8 Zn1 N2 86.6(3) 2_656 .
N8 Zn1 N2 91.2(3) . .
N8 Zn1 N2 91.2(3) 2_656 2_656
N8 Zn1 N2 86.6(3) . 2_656
N2 Zn1 N2 176.9(4) . 2_656
N8 Zn1 N23 91.8(2) 2_656 .
N8 Zn1 N23 173.6(3) . .
N2 Zn1 N23 92.9(3) . .
N2 Zn1 N23 89.5(3) 2_656 .
N8 Zn1 N23 173.6(3) 2_656 2_656
N8 Zn1 N23 91.8(2) . 2_656
N2 Zn1 N23 89.4(3) . 2_656
N2 Zn1 N23 92.9(3) 2_656 2_656
N23 Zn1 N23 83.4(3) . 2_656
N12 Zn2 N19 112.8(3) . .
N12 Zn2 N13 121.3(3) . .
N19 Zn2 N13 101.6(3) . .
N12 Zn2 N4 119.3(3) . .
N19 Zn2 N4 103.7(3) . .
N13 Zn2 N4 95.0(2) . .
N3 Zn3 N14 148.1(3) . 7_656
N3 Zn3 N6 114.2(2) . 7_656
N14 Zn3 N6 97.1(3) 7_656 7_656
N3 Zn3 N20 92.5(3) . 7_656
N14 Zn3 N20 90.3(3) 7_656 7_656
N6 Zn3 N20 95.3(3) 7_656 7_656
N3 Zn3 O6W 85.7(3) . .
N14 Zn3 O6W 87.6(3) 7_656 .
N6 Zn3 O6W 91.8(3) 7_656 .
N20 Zn3 O6W 172.7(3) 7_656 .
N5 Zn4 N7 120.5(3) . .
N5 Zn4 N1 114.4(3) . .
N7 Zn4 N1 102.3(3) . .
N5 Zn4 N22 113.8(3) . 2_656
N7 Zn4 N22 101.1(3) . 2_656
N1 Zn4 N22 102.2(3) . 2_656
N11 Zn5 N11 88.5(3) 5_767 6_565
N11 Zn5 N11 91.5(3) 5_767 2_757
N11 Zn5 N11 180.0 6_565 2_757
N11 Zn5 N11 180.0(3) 5_767 .
N11 Zn5 N11 91.5(3) 6_565 .
N11 Zn5 N11 88.5(3) 2_757 .
N11 Zn5 O2W 91.2(3) 5_767 5_767
N11 Zn5 O2W 88.8(3) 6_565 5_767
N11 Zn5 O2W 91.2(3) 2_757 5_767
N11 Zn5 O2W 88.8(3) . 5_767
N11 Zn5 O2W 88.8(3) 5_767 .
N11 Zn5 O2W 91.2(3) 6_565 .
N11 Zn5 O2W 88.8(3) 2_757 .
N11 Zn5 O2W 91.2(3) . .
O2W Zn5 O2W 180.0(3) 5_767 .
N25 Zn6 N24 141.8(3) . 7_656
N25 Zn6 N21 114.0(3) . .
N24 Zn6 N21 103.3(3) 7_656 .
N25 Zn6 O5 91.1(2) . .
N24 Zn6 O5 95.6(2) 7_656 .
N21 Zn6 O5 92.1(2) . .
N25 Zn6 O7 87.5(2) . .
N24 Zn6 O7 85.5(2) 7_656 .
N21 Zn6 O7 88.6(2) . .
O5 Zn6 O7 178.5(2) . .
N27 Zn7 N18 97.8(4) . .
N27 Zn7 N10 119.2(3) . .
N18 Zn7 N10 112.2(4) . .
N27 Zn7 N10 119.2(3) . 6_565
N18 Zn7 N10 112.2(4) . 6_565
N10 Zn7 N10 97.0(5) . 6_565
O1W Zn8 O1W 107.8(8) 2_757 .
O1W Zn8 N15 110.4(5) 2_757 2_757
O1W Zn8 N15 113.7(4) . 2_757
O1W Zn8 N15 113.7(4) 2_757 .
O1W Zn8 N15 110.4(5) . .
N15 Zn8 N15 100.7(4) 2_757 .
O7W Zn9 O5W 104.3(6) . .
O7W Zn9 N16 117.8(4) . .
O5W Zn9 N16 109.5(6) . .
O7W Zn9 N9 105.5(3) . .
O5W Zn9 N9 107.5(6) . .
N16 Zn9 N9 111.6(5) . .
O7W Zn9 O3W 50.8(5) . .
O5W Zn9 O3W 155.0(5) . .
N16 Zn9 O3W 87.6(4) . .
N9 Zn9 O3W 81.4(3) . .
O7W Zn9 Zn9 50.48(18) . 6_565
O5W Zn9 Zn9 111.6(5) . 6_565
N16 Zn9 Zn9 68.8(4) . 6_565
N9 Zn9 Zn9 138.0(3) . 6_565
O3W Zn9 Zn9 56.66(17) . 6_565
O7W Zn9 N16 98.7(3) . 6_565
O5W Zn9 N16 113.8(5) . 6_565
N16 Zn9 N16 19.6(6) . 6_565
N9 Zn9 N16 124.5(4) . 6_565
O3W Zn9 N16 76.6(3) . 6_565
Zn9 Zn9 N16 49.2(3) 6_565 6_565
O7W Zn9 N17 104.6(4) . 6_565
O5W Zn9 N17 137.4(5) . 6_565
N16 Zn9 N17 28.2(2) . 6_565
N9 Zn9 N17 94.0(4) . 6_565
O3W Zn9 N17 62.4(3) . 6_565
Zn9 Zn9 N17 66.8(3) 6_565 6_565
N16 Zn9 N17 31.0(2) 6_565 6_565
O7 W1 O8 101.1(2) . .
O7 W1 O44 101.8(3) . .
O8 W1 O44 85.3(3) . .
O7 W1 O34 100.7(3) . .
O8 W1 O34 158.2(2) . .
O44 W1 O34 88.8(3) . .
O7 W1 O11 100.4(2) . .
O8 W1 O11 89.6(3) . .
O44 W1 O11 157.8(3) . .
O34 W1 O11 88.0(2) . .
O7 W1 O1 171.7(2) . 6_565
O8 W1 O1 84.5(2) . 6_565
O44 W1 O1 84.7(3) . 6_565
O34 W1 O1 74.1(2) . 6_565
O11 W1 O1 73.4(2) . 6_565
O35 W2 O22 101.3(3) . .
O35 W2 O29 100.8(3) . 7_757
O22 W2 O29 85.9(3) . 7_757
O35 W2 O36 101.5(3) . .
O22 W2 O36 157.1(3) . .
O29 W2 O36 88.5(3) 7_757 .
O35 W2 O30 101.6(3) . .
O22 W2 O30 89.0(3) . .
O29 W2 O30 157.6(3) 7_757 .
O36 W2 O30 87.8(3) . .
O35 W2 O16 158.5(3) . .
O22 W2 O16 66.1(4) . .
O29 W2 O16 95.7(3) 7_757 .
O36 W2 O16 92.5(4) . .
O30 W2 O16 62.4(3) . .
O35 W2 O17 157.3(4) . .
O22 W2 O17 92.4(4) . .
O29 W2 O17 61.9(4) 7_757 .
O36 W2 O17 65.5(4) . .
O30 W2 O17 96.6(3) . .
O16 W2 O17 44.2(4) . .
O24 W3 O19 101.9(3) . .
O24 W3 O11 101.8(2) . .
O19 W3 O11 156.3(2) . .
O24 W3 O21 98.6(3) . .
O19 W3 O21 89.0(3) . .
O11 W3 O21 87.9(2) . .
O24 W3 O15 103.2(3) . .
O19 W3 O15 85.6(2) . .
O11 W3 O15 88.5(2) . .
O21 W3 O15 158.2(2) . .
O24 W3 O1 171.1(3) . 6_565
O19 W3 O1 83.7(2) . 6_565
O11 W3 O1 72.8(2) . 6_565
O21 W3 O1 74.4(2) . 6_565
O15 W3 O1 84.0(2) . 6_565
O4 W4 O38 102.5(3) . .
O4 W4 O42 101.7(3) . 7_757
O38 W4 O42 89.5(3) . 7_757
O4 W4 O29 100.6(3) . .
O38 W4 O29 156.9(3) . .
O42 W4 O29 87.3(3) 7_757 .
O4 W4 O31 99.1(3) . .
O38 W4 O31 87.5(3) . .
O42 W4 O31 159.2(3) 7_757 .
O29 W4 O31 87.4(3) . .
O4 W4 O23 160.1(4) . .
O38 W4 O23 62.5(3) . .
O42 W4 O23 67.1(4) 7_757 .
O29 W4 O23 95.3(3) . .
O31 W4 O23 93.4(4) . .
O4 W4 O17 156.5(4) . 7_757
O38 W4 O17 95.0(3) . 7_757
O42 W4 O17 94.0(4) 7_757 7_757
O29 W4 O17 62.4(3) . 7_757
O31 W4 O17 65.8(4) . 7_757
O23 W4 O17 43.4(5) . 7_757
O37 W5 O26 102.2(3) . .
O37 W5 O27 101.0(3) . .
O26 W5 O27 156.8(2) . .
O37 W5 O30 100.5(3) . .
O26 W5 O30 87.5(3) . .
O27 W5 O30 87.5(3) . .
O37 W5 O38 103.8(3) . .
O26 W5 O38 88.1(3) . .
O27 W5 O38 87.2(3) . .
O30 W5 O38 155.7(2) . .
O37 W5 O16 156.6(4) . .
O26 W5 O16 93.3(3) . .
O27 W5 O16 64.4(3) . .
O30 W5 O16 62.4(4) . .
O38 W5 O16 94.0(4) . .
O37 W5 O23 159.0(4) . .
O26 W5 O23 66.1(4) . .
O27 W5 O23 91.9(4) . .
O30 W5 O23 96.5(4) . .
O38 W5 O23 60.0(4) . .
O16 W5 O23 44.4(4) . .
O32 W6 O25 102.0(2) . .
O32 W6 O34 100.3(3) . 6_565
O25 W6 O34 157.7(3) . 6_565
O32 W6 O20 101.7(3) . .
O25 W6 O20 85.8(3) . .
O34 W6 O20 89.6(3) 6_565 .
O32 W6 O21 100.0(3) . 6_565
O25 W6 O21 88.8(2) . 6_565
O34 W6 O21 87.5(2) 6_565 6_565
O20 W6 O21 158.3(3) . 6_565
O32 W6 O1 170.5(2) . .
O25 W6 O1 85.0(2) . .
O34 W6 O1 72.9(2) 6_565 .
O20 W6 O1 85.2(3) . .
O21 W6 O1 73.4(2) 6_565 .
O46 W7 O8 102.3(3) . .
O46 W7 O8 102.3(3) . 6_565
O8 W7 O8 84.6(4) . 6_565
O46 W7 O10 100.8(3) . 6_565
O8 W7 O10 156.84(18) . 6_565
O8 W7 O10 89.0(3) 6_565 6_565
O46 W7 O10 100.8(3) . .
O8 W7 O10 89.0(3) . .
O8 W7 O10 156.85(18) 6_565 .
O10 W7 O10 88.2(4) 6_565 .
O46 W7 O3 171.7(4) . .
O8 W7 O3 83.8(2) . .
O8 W7 O3 83.8(2) 6_565 .
O10 W7 O3 73.3(2) 6_565 .
O10 W7 O3 73.3(2) . .
O33 W8 O25 102.4(3) . 6_565
O33 W8 O25 102.4(3) . .
O25 W8 O25 86.2(3) 6_565 .
O33 W8 O13 100.1(3) . 6_565
O25 W8 O13 157.5(2) 6_565 6_565
O25 W8 O13 88.4(3) . 6_565
O33 W8 O13 100.1(3) . .
O25 W8 O13 88.4(3) 6_565 .
O25 W8 O13 157.5(2) . .
O13 W8 O13 88.3(4) 6_565 .
O33 W8 O2 170.0(4) . .
O25 W8 O2 84.9(2) 6_565 .
O25 W8 O2 84.9(2) . .
O13 W8 O2 72.9(2) 6_565 .
O13 W8 O2 72.9(2) . .
O45 W9 O13 99.5(3) . .
O45 W9 O14 103.3(3) . .
O13 W9 O14 157.1(3) . .
O45 W9 O19 102.0(3) . .
O13 W9 O19 88.5(3) . .
O14 W9 O19 85.7(2) . .
O45 W9 O28 101.1(3) . .
O13 W9 O28 88.7(3) . .
O14 W9 O28 88.0(3) . .
O19 W9 O28 156.8(3) . .
O45 W9 O2 171.0(2) . .
O13 W9 O2 73.9(2) . .
O14 W9 O2 83.5(3) . .
O19 W9 O2 84.0(2) . .
O28 W9 O2 73.1(3) . .
O6 W10 O15 103.7(3) . .
O6 W10 O10 100.4(2) . .
O15 W10 O10 89.5(2) . .
O6 W10 O14 101.5(3) . .
O15 W10 O14 86.2(2) . .
O10 W10 O14 158.0(3) . .
O6 W10 O18 98.0(3) . .
O15 W10 O18 158.3(3) . .
O10 W10 O18 87.9(3) . .
O14 W10 O18 88.1(3) . .
O6 W10 O3 169.0(2) . .
O15 W10 O3 85.4(2) . .
O10 W10 O3 73.2(2) . .
O14 W10 O3 84.9(2) . .
O18 W10 O3 73.2(3) . .
O9 W11 O39 101.8(3) . .
O9 W11 O40 101.0(3) . .
O39 W11 O40 89.4(3) . .
O9 W11 O31 100.1(3) . .
O39 W11 O31 86.6(3) . .
O40 W11 O31 158.9(4) . .
O9 W11 O36 102.5(3) . 7_757
O39 W11 O36 155.6(4) . 7_757
O40 W11 O36 86.7(3) . 7_757
O31 W11 O36 88.4(2) . 7_757
O9 W11 O12 156.3(4) . .
O39 W11 O12 61.9(3) . .
O40 W11 O12 63.9(4) . .
O31 W11 O12 96.1(4) . .
O36 W11 O12 95.0(3) 7_757 .
O9 W11 O17 156.2(4) . 7_757
O39 W11 O17 93.8(4) . 7_757
O40 W11 O17 96.9(4) . 7_757
O31 W11 O17 62.7(3) . 7_757
O36 W11 O17 62.9(3) 7_757 7_757
O12 W11 O17 47.4(4) . 7_757
O5 W12 O27 101.2(2) . .
O5 W12 O43 103.3(3) . .
O27 W12 O43 155.5(2) . .
O5 W12 O39 101.7(3) . .
O27 W12 O39 87.3(3) . .
O43 W12 O39 89.2(3) . .
O5 W12 O22 102.7(3) . .
O27 W12 O22 87.8(3) . .
O43 W12 O22 85.4(3) . .
O39 W12 O22 155.5(3) . .
O5 W12 O12 155.1(4) . .
O27 W12 O12 96.5(3) . .
O43 W12 O12 60.9(3) . .
O39 W12 O12 61.5(4) . .
O22 W12 O12 95.4(4) . .
O5 W12 O16 156.1(3) . .
O27 W12 O16 62.2(3) . .
O43 W12 O16 94.0(3) . .
O39 W12 O16 94.9(4) . .
O22 W12 O16 61.8(4) . .
O12 W12 O16 48.9(4) . .
O41 W13 O43 103.1(3) . .
O41 W13 O42 100.5(3) . .
O43 W13 O42 85.2(3) . .
O41 W13 O26 100.4(3) . 7_757
O43 W13 O26 156.4(3) . 7_757
O42 W13 O26 89.1(3) . 7_757
O41 W13 O40 99.3(4) . .
O43 W13 O40 88.9(3) . .
O42 W13 O40 160.1(3) . .
O26 W13 O40 88.8(3) 7_757 .
O41 W13 O12 155.1(4) . .
O43 W13 O12 61.2(3) . .
O42 W13 O12 97.3(4) . .
O26 W13 O12 97.0(3) 7_757 .
O40 W13 O12 63.4(4) . .
O41 W13 O23 156.2(3) . 7_757
O43 W13 O23 93.3(3) . 7_757
O42 W13 O23 63.4(4) . 7_757
O26 W13 O23 63.8(3) 7_757 7_757
O40 W13 O23 98.1(4) . 7_757
O12 W13 O23 48.7(4) . 7_757
O17 Si1 O17 180.0(6) 7_757 .
O17 Si1 O16 68.2(6) 7_757 7_757
O17 Si1 O16 111.8(6) . 7_757
O17 Si1 O16 111.8(6) 7_757 .
O17 Si1 O16 68.2(6) . .
O16 Si1 O16 180.0 7_757 .
O17 Si1 O23 65.4(7) 7_757 .
O17 Si1 O23 114.6(7) . .
O16 Si1 O23 112.1(6) 7_757 .
O16 Si1 O23 67.9(6) . .
O17 Si1 O23 114.6(7) 7_757 7_757
O17 Si1 O23 65.4(7) . 7_757
O16 Si1 O23 67.9(6) 7_757 7_757
O16 Si1 O23 112.1(6) . 7_757
O23 Si1 O23 180.0 . 7_757
O17 Si1 O12 105.7(7) 7_757 7_757
O17 Si1 O12 74.3(7) . 7_757
O16 Si1 O12 73.9(6) 7_757 7_757
O16 Si1 O12 106.1(6) . 7_757
O23 Si1 O12 74.1(6) . 7_757
O23 Si1 O12 105.9(6) 7_757 7_757
O17 Si1 O12 74.3(7) 7_757 .
O17 Si1 O12 105.7(7) . .
O16 Si1 O12 106.0(6) 7_757 .
O16 Si1 O12 73.9(6) . .
O23 Si1 O12 105.9(6) . .
O23 Si1 O12 74.1(6) 7_757 .
O12 Si1 O12 180.0 7_757 .
O2 Si2 O1 110.0(2) . .
O2 Si2 O1 110.0(2) . 6_565
O1 Si2 O1 110.3(5) . 6_565
O2 Si2 O3 109.5(5) . .
O1 Si2 O3 108.5(2) . .
O1 Si2 O3 108.5(2) 6_565 .
N1 C1 N3 109.2(7) . .
N1 C1 H1A 125.4 . .
N3 C1 H1A 125.4 . .
N2 C2 N3 114.4(5) . .
N2 C2 H2A 122.8 . .
N3 C2 H2A 122.8 . .
N19 C3 N21 113.7(8) . .
N19 C3 H3A 123.2 . .
N21 C3 H3A 123.2 . .
N4 C4 N5 112.0(8) . .
N4 C4 H4A 124.0 . .
N5 C4 H4A 124.0 . .
N6 C5 N5 110.5(7) . .
N6 C5 H5A 124.7 . .
N5 C5 H5A 124.7 . .
N20 C6 N21 114.1(9) . .
N20 C6 H6A 122.9 . .
N21 C6 H6A 122.9 . .
N7 C7 N9 113.0(7) . .
N7 C7 H7A 123.5 . .
N9 C7 H7A 123.5 . .
N8 C8 N9 111.9(8) . .
N8 C8 H8A 124.1 . .
N9 C8 H8A 124.1 . .
N13 C9 N15 112.3(8) . .
N13 C9 H9A 123.8 . .
N15 C9 H9A 123.8 . .
N11 C10 N12 109.9(7) . .
N11 C10 H10A 125.0 . .
N12 C10 H10A 125.0 . .
N10 C11 N12 113.4(7) . .
N10 C11 H11A 123.3 . .
N12 C11 H11A 123.3 . .
N14 C12 N15 115.4(8) . .
N14 C12 H12A 122.3 . .
N15 C12 H12A 122.3 . .
N25 C13 N25 111.2(10) . 6_565
N25 C13 H13A 124.4 . .
N25 C13 H13A 124.4 6_565 .
N23 C15 N24 115.1(6) . .
N23 C15 H15A 122.4 . .
N24 C15 H15A 122.4 . .
N22 C16 N24 113.6(6) . .
N22 C16 H16A 123.2 . .
N24 C16 H16A 123.2 . .
C17 C17 N18 68.6(4) 6_565 .
C17 C17 N17 76.9(3) 6_565 .
N18 C17 N17 107.2 . .
C17 C17 N17 63.3(6) 6_565 6_565
N18 C17 N17 100.6(4) . 6_565
N17 C17 N17 13.6(8) . 6_565
C17 C17 C18 94.6(6) 6_565 6_565
N18 C17 C18 46.8(5) . 6_565
N17 C17 C18 76.3(2) . 6_565
N17 C17 C18 78.6(4) 6_565 6_565
C17 C17 N16 88.5(5) 6_565 6_565
N18 C17 N16 80.4(3) . 6_565
N17 C17 N16 35.9(2) . 6_565
N17 C17 N16 41.5(3) 6_565 6_565
C18 C17 N16 40.90(8) 6_565 6_565
C17 C17 H17A 114.7 6_565 .
N18 C17 H17A 124.1 . .
N17 C17 H17A 128.3 . .
N17 C17 H17A 132.1 6_565 .
C18 C17 H17A 144.1 6_565 .
N16 C17 H17A 150.3 6_565 .
C17 N18 C17 42.7(7) . 6_565
C17 N18 C18 87.5(4) . 6_565
C17 N18 C18 107.2(3) 6_565 6_565
C17 N18 C18 107.2 . .
C17 N18 C18 87.5(4) 6_565 .
C18 N18 C18 55.6(10) 6_565 .
C17 N18 Zn7 127.1(5) . .
C17 N18 Zn7 127.1(6) 6_565 .
C18 N18 Zn7 125.3(9) 6_565 .
C18 N18 Zn7 125.3(5) . .
C18 C18 N16 81.4 6_565 .
C18 C18 N18 62.2 6_565 .
N16 C18 N18 107.8 . .
C18 C18 N16 51.1(6) 6_565 6_565
N16 C18 N16 30.3(6) . 6_565
N18 C18 N16 90.2(4) . 6_565
C18 C18 C17 85.4(5) 6_565 6_565
N16 C18 C17 73.6(2) . 6_565
N18 C18 C17 45.6(3) . 6_565
N16 C18 C17 74.7(3) 6_565 6_565
C18 C18 H22A 118.6 6_565 .
N16 C18 H22A 126.0 . .
N18 C18 H22A 126.1 . .
N16 C18 H22A 134.9 6_565 .
C17 C18 H22A 149.1 6_565 .
N16 N16 N17 77.5(11) 6_565 6_565
N16 N16 N17 61.9 6_565 .
N17 N16 N17 15.6(11) 6_565 .
N16 N16 C18 98.6 6_565 .
N17 N16 C18 107.29(10) 6_565 .
N17 N16 C18 108.0 . .
N16 N16 C18 51.1(7) 6_565 6_565
N17 N16 C18 94.2(8) 6_565 6_565
N17 N16 C18 83.9(4) . 6_565
C18 N16 C18 47.4(7) . 6_565
N16 N16 Zn9 111.2(6) 6_565 .
N17 N16 Zn9 99.7(6) 6_565 .
N17 N16 Zn9 104.6(6) . .
C18 N16 Zn9 143.4(7) . .
C18 N16 Zn9 154.4(9) 6_565 .
N16 N16 C17 91.5(5) 6_565 6_565
N17 N16 C17 42.55(16) 6_565 6_565
N17 N16 C17 48.8(4) . 6_565
C18 N16 C17 65.5(2) . 6_565
C18 N16 C17 72.1(2) 6_565 6_565
Zn9 N16 C17 131.5(7) . 6_565
N16 N16 Zn9 49.2(5) 6_565 6_565
N17 N16 Zn9 86.1(9) 6_565 6_565
N17 N16 Zn9 76.0(4) . 6_565
C18 N16 Zn9 142.6(5) . 6_565
C18 N16 Zn9 98.0(9) 6_565 6_565
Zn9 N16 Zn9 61.9(4) . 6_565
C17 N16 Zn9 124.3(7) 6_565 6_565
N17 N17 N16 102.5(11) 6_565 6_565
N17 N17 N16 61.9 6_565 .
N16 N17 N16 40.6(11) 6_565 .
N17 N17 C17 103.1 6_565 .
N16 N17 C17 101.5(3) 6_565 .
N16 N17 C17 109.4 . .
N17 N17 C17 63.3(6) 6_565 6_565
N16 N17 C17 109.0(4) 6_565 6_565
N16 N17 C17 89.7(4) . 6_565
C17 N17 C17 39.8(6) . 6_565
N17 N17 Zn9 113.2(5) 6_565 6_565
N16 N17 Zn9 52.1(6) 6_565 6_565
N16 N17 Zn9 73.0(5) . 6_565
C17 N17 Zn9 138.4(5) . 6_565
C17 N17 Zn9 160.7(5) 6_565 6_565
C1 N1 N2 107.1(5) . .
C1 N1 Zn4 135.5(4) . .
N2 N1 Zn4 117.2(6) . .
C2 N2 N1 105.2(7) . .
C2 N2 Zn1 131.0(5) . .
N1 N2 Zn1 122.8(5) . .
C2 N3 C1 104.0(7) . .
C2 N3 Zn3 128.2(4) . .
C1 N3 Zn3 126.5(6) . .
C4 N4 N6 107.0(6) . .
C4 N4 Zn2 134.1(6) . .
N6 N4 Zn2 118.9(5) . .
C5 N5 C4 103.8(6) . .
C5 N5 Zn4 128.9(4) . .
C4 N5 Zn4 126.7(6) . .
C5 N6 N4 106.5(7) . .
C5 N6 Zn3 132.2(6) . 7_656
N4 N6 Zn3 120.5(4) . 7_656
C7 N7 N8 105.3(7) . .
C7 N7 Zn4 137.9(5) . .
N8 N7 Zn4 116.6(5) . .
C8 N8 N7 106.8(6) . .
C8 N8 Zn1 128.9(5) . .
N7 N8 Zn1 124.2(5) . .
C7 N9 C8 102.8(8) . .
C7 N9 Zn9 128.3(5) . .
C8 N9 Zn9 127.9(7) . .
C11 N10 N11 104.2(7) . .
C11 N10 Zn7 130.9(5) . .
N11 N10 Zn7 124.7(5) . .
C10 N11 N10 109.4(6) . .
C10 N11 Zn5 125.7(5) . .
N10 N11 Zn5 124.6(5) . .
C11 N12 C10 103.1(7) . .
C11 N12 Zn2 130.6(5) . .
C10 N12 Zn2 125.8(6) . .
C9 N13 N14 106.8(7) . .
C9 N13 Zn2 133.2(6) . .
N14 N13 Zn2 120.0(5) . .
C12 N14 N13 104.0(7) . .
C12 N14 Zn3 134.3(6) . 7_656
N13 N14 Zn3 120.4(5) . 7_656
C9 N15 C12 101.5(7) . .
C9 N15 Zn8 129.3(7) . .
C12 N15 Zn8 128.7(6) . .
C3 N19 N20 107.4(8) . .
C3 N19 Zn2 138.4(6) . .
N20 N19 Zn2 114.0(5) . .
C6 N20 N19 104.5(7) . .
C6 N20 Zn3 130.8(6) . 7_656
N19 N20 Zn3 124.7(6) . 7_656
C3 N21 C6 100.2(8) . .
C3 N21 Zn6 137.6(6) . .
C6 N21 Zn6 122.1(7) . .
C16 N22 N23 107.1(6) . .
C16 N22 Zn4 139.0(5) . 2_656
N23 N22 Zn4 113.5(5) . 2_656
C15 N23 N22 103.2(5) . .
C15 N23 Zn1 129.9(5) . .
N22 N23 Zn1 125.6(5) . .
C16 N24 C15 100.9(6) . .
C16 N24 Zn6 133.4(4) . 7_656
C15 N24 Zn6 123.4(6) . 7_656
N26 N25 C13 105.9(7) . .
C14 N25 C13 105.9(7) . .
N26 N25 Zn6 118.7(5) . .
C14 N25 Zn6 118.7(5) . .
C13 N25 Zn6 135.1(6) . .
Si2 O1 W1 124.9(3) . 6_565
Si2 O1 W3 125.2(4) . 6_565
W1 O1 W3 91.23(18) 6_565 6_565
Si2 O1 W6 123.8(3) . .
W1 O1 W6 90.7(2) 6_565 .
W3 O1 W6 90.76(18) 6_565 .
Si2 O2 W9 125.1(2) . .
Si2 O2 W9 125.1(2) . 6_565
W9 O2 W9 91.4(3) . 6_565
Si2 O2 W8 123.6(5) . .
W9 O2 W8 90.66(17) . .
W9 O2 W8 90.66(17) 6_565 .
Si2 O3 W7 125.6(5) . .
Si2 O3 W10 123.82(19) . 6_565
W7 O3 W10 91.1(2) . 6_565
Si2 O3 W10 123.82(19) . .
W7 O3 W10 91.1(2) . .
W10 O3 W10 91.3(3) 6_565 .
W12 O5 Zn6 149.5(3) . .
W1 O7 Zn6 139.3(4) . .
W1 O8 W7 152.6(3) . .
W10 O10 W7 122.3(3) . .
W3 O11 W1 122.6(3) . .
Si1 O12 W12 120.3(7) . .
Si1 O12 W13 119.9(6) . .
W12 O12 W13 97.3(5) . .
Si1 O12 W11 120.7(7) . .
W12 O12 W11 96.3(5) . .
W13 O12 W11 96.7(5) . .
W9 O13 W8 122.6(3) . .
W10 O14 W9 151.1(4) . .
W10 O15 W3 151.2(3) . .
Si1 O16 O17 54.9(5) . .
Si1 O16 O23 56.2(5) . .
O17 O16 O23 96.8(7) . .
Si1 O16 W2 123.6(7) . .
O17 O16 W2 68.7(6) . .
O23 O16 W2 138.5(9) . .
Si1 O16 W5 124.9(7) . .
O17 O16 W5 139.1(9) . .
O23 O16 W5 68.7(5) . .
W2 O16 W5 96.5(4) . .
Si1 O16 W12 116.9(7) . .
O17 O16 W12 124.1(7) . .
O23 O16 W12 124.7(9) . .
W2 O16 W12 93.6(4) . .
W5 O16 W12 93.7(4) . .
Si1 O17 O23 58.4(7) . 7_757
Si1 O17 O16 56.8(6) . .
O23 O17 O16 99.3(10) 7_757 .
Si1 O17 W4 125.3(7) . 7_757
O23 O17 W4 66.8(6) 7_757 7_757
O16 O17 W4 138.5(8) . 7_757
Si1 O17 W2 123.9(6) . .
O23 O17 W2 137.9(8) 7_757 .
O16 O17 W2 67.1(5) . .
W4 O17 W2 96.4(5) 7_757 .
Si1 O17 W11 117.5(6) . 7_757
O23 O17 W11 125.5(6) 7_757 7_757
O16 O17 W11 124.0(7) . 7_757
W4 O17 W11 93.1(5) 7_757 7_757
W2 O17 W11 92.3(5) . 7_757
W10 O18 W10 122.3(5) 6_565 .
W3 O19 W9 152.6(3) . .
W6 O20 W6 151.7(6) 6_565 .
W3 O21 W6 121.4(3) . 6_565
W2 O22 W12 138.1(4) . .
Si1 O23 O17 56.2(6) . 7_757
Si1 O23 O16 55.9(5) . .
O17 O23 O16 96.8(8) 7_757 .
Si1 O23 W4 125.9(8) . .
O17 O23 W4 69.8(7) 7_757 .
O16 O23 W4 138.2(8) . .
Si1 O23 W5 122.8(7) . .
O17 O23 W5 138.2(8) 7_757 .
O16 O23 W5 66.9(5) . .
W4 O23 W5 96.4(4) . .
Si1 O23 W13 117.2(6) . 7_757
O17 O23 W13 126.6(7) 7_757 7_757
O16 O23 W13 123.6(9) . 7_757
W4 O23 W13 93.9(4) . 7_757
W5 O23 W13 92.6(4) . 7_757
W6 O25 W8 150.7(3) . .
W5 O26 W13 137.3(4) . 7_757
W5 O27 W12 139.4(3) . .
W9 O28 W9 122.3(5) . 6_565
W2 O29 W4 138.6(4) 7_757 .
W5 O30 W2 138.2(4) . .
W11 O31 W4 138.2(4) . .
W6 O34 W1 122.2(4) 6_565 .
W11 O36 W2 138.9(4) 7_757 .
W4 O38 W5 140.3(3) . .
W11 O39 W12 139.9(4) . .
W11 O40 W13 135.9(4) . .
W4 O42 W13 135.2(4) 7_757 .
W13 O43 W12 139.8(4) . .
W1 O44 W1 151.2(6) 6_565 .
O7W O3W Zn9 55.8(3) . 6_565
O7W O3W Zn9 55.8(3) . .
Zn9 O3W Zn9 66.7(3) 6_565 .
N25 C14 C14 108.5(4) . 6_565
N25 C14 H14A 125.9 . .
C14 C14 H14A 125.6 6_565 .
N25 N26 N26 108.5(4) . 6_565
O3W O7W Zn9 73.4(4) . .
O3W O7W Zn9 73.4(4) . 6_565
Zn9 O7W Zn9 79.1(3) . 6_565
N27 C19 N28 101.6(9) . .
N27 C19 H19A 129.2 . .
N28 C19 H19A 129.2 . .
C19 N27 C19 117.8(15) . 6_565
C19 N27 Zn7 120.6(7) . .
C19 N27 Zn7 120.6(7) 6_565 .
N28 N28 C19 109.3(5) 6_565 .

loop_
_geom_bond_atom_site_label_1
_geom_bond_atom_site_label_2
_geom_bond_distance
_geom_bond_site_symmetry_2
Zn1 N8 2.151(6) 2_656
Zn1 N8 2.151(6) .
Zn1 N2 2.164(8) .
Zn1 N2 2.164(8) 2_656
Zn1 N23 2.186(6) .
Zn1 N23 2.186(6) 2_656
Zn2 N12 1.953(7) .
Zn2 N19 1.971(8) .
Zn2 N13 1.977(7) .
Zn2 N4 2.002(5) .
Zn3 N3 2.003(7) .
Zn3 N14 2.038(6) 7_656
Zn3 N6 2.051(7) 7_656
Zn3 N20 2.140(7) 7_656
Zn3 O6W 2.194(7) .
Zn4 N5 1.947(6) .
Zn4 N7 1.987(7) .
Zn4 N1 1.988(6) .
Zn4 N22 1.991(7) 2_656
Zn5 N11 2.151(6) 5_767
Zn5 N11 2.151(6) 6_565
Zn5 N11 2.151(6) 2_757
Zn5 N11 2.151(6) .
Zn5 O2W 2.205(11) 5_767
Zn5 O2W 2.206(11) .
Zn6 N25 1.948(7) .
Zn6 N24 1.972(7) 7_656
Zn6 N21 2.028(8) .
Zn6 O5 2.175(5) .
Zn6 O7 2.332(4) .
Zn7 N27 1.939(14) .
Zn7 N18 1.962(8) .
Zn7 N10 1.977(8) .
Zn7 N10 1.977(8) 6_565
Zn8 O1W 1.847(13) 2_757
Zn8 O1W 1.847(13) .
Zn8 N15 1.993(7) 2_757
Zn8 N15 1.993(7) .
Zn9 O7W 1.791(6) .
Zn9 O5W 1.90(2) .
Zn9 N16 1.957(12) .
Zn9 N9 2.053(9) .
Zn9 O3W 2.074(9) .
Zn9 Zn9 2.279(6) 6_565
Zn9 N16 2.408(11) 6_565
Zn9 N17 2.444(11) 6_565
W1 O7 1.717(5) .
W1 O8 1.897(6) .
W1 O44 1.907(3) .
W1 O34 1.908(5) .
W1 O11 1.921(6) .
W1 O1 2.321(5) 6_565
W2 O35 1.677(6) .
W2 O22 1.779(7) .
W2 O29 1.888(6) 7_757
W2 O36 1.892(6) .
W2 O30 1.899(6) .
W2 O16 2.368(15) .
W2 O17 2.395(11) .
W3 O24 1.701(5) .
W3 O19 1.890(5) .
W3 O11 1.895(5) .
W3 O21 1.908(6) .
W3 O15 1.911(6) .
W3 O1 2.361(6) 6_565
W4 O4 1.690(7) .
W4 O38 1.848(6) .
W4 O42 1.870(8) 7_757
W4 O29 1.902(5) .
W4 O31 1.914(7) .
W4 O23 2.313(15) .
W4 O17 2.361(12) 7_757
W5 O37 1.684(5) .
W5 O26 1.842(6) .
W5 O27 1.856(7) .
W5 O30 1.887(7) .
W5 O38 1.892(7) .
W5 O16 2.376(10) .
W5 O23 2.406(10) .
W6 O32 1.714(6) .
W6 O25 1.889(5) .
W6 O34 1.906(4) 6_565
W6 O20 1.905(2) .
W6 O21 1.955(6) 6_565
W6 O1 2.371(6) .
W7 O46 1.710(7) .
W7 O8 1.902(6) .
W7 O8 1.902(6) 6_565
W7 O10 1.918(6) 6_565
W7 O10 1.918(6) .
W7 O3 2.331(6) .
W8 O33 1.687(7) .
W8 O25 1.929(6) 6_565
W8 O25 1.929(6) .
W8 O13 1.929(7) 6_565
W8 O13 1.929(7) .
W8 O2 2.378(7) .
W9 O45 1.733(6) .
W9 O13 1.908(6) .
W9 O14 1.908(5) .
W9 O19 1.914(6) .
W9 O28 1.922(5) .
W9 O2 2.353(6) .
W10 O6 1.675(7) .
W10 O15 1.896(6) .
W10 O10 1.897(5) .
W10 O14 1.904(4) .
W10 O18 1.919(5) .
W10 O3 2.349(7) .
W11 O9 1.679(7) .
W11 O39 1.809(6) .
W11 O40 1.871(7) .
W11 O31 1.878(6) .
W11 O36 1.890(5) 7_757
W11 O12 2.369(15) .
W11 O17 2.516(14) 7_757
W12 O5 1.691(5) .
W12 O27 1.900(6) .
W12 O43 1.913(5) .
W12 O39 1.917(8) .
W12 O22 1.984(8) .
W12 O12 2.331(10) .
W12 O16 2.453(13) .
W13 O41 1.699(6) .
W13 O43 1.834(5) .
W13 O42 1.904(8) .
W13 O26 1.935(5) 7_757
W13 O40 1.937(8) .
W13 O12 2.356(12) .
W13 O23 2.460(14) 7_757
Si1 O17 1.579(15) 7_757
Si1 O17 1.579(15) .
Si1 O16 1.615(10) 7_757
Si1 O16 1.615(10) .
Si1 O23 1.620(11) .
Si1 O23 1.620(11) 7_757
Si1 O12 1.679(14) 7_757
Si1 O12 1.679(14) .
Si2 O2 1.607(7) .
Si2 O1 1.612(6) .
Si2 O1 1.612(6) 6_565
Si2 O3 1.614(8) .
C1 N1 1.346(12) .
C1 N3 1.390(7) .
C1 H1A 0.9300 .
C2 N2 1.313(10) .
C2 N3 1.320(11) .
C2 H2A 0.9300 .
C3 N19 1.304(12) .
C3 N21 1.346(13) .
C3 H3A 0.9300 .
C4 N4 1.300(10) .
C4 N5 1.369(9) .
C4 H4A 0.9300 .
C5 N6 1.346(8) .
C5 N5 1.351(12) .
C5 H5A 0.9300 .
C6 N20 1.309(13) .
C6 N21 1.380(11) .
C6 H6A 0.9300 .
C7 N7 1.289(11) .
C7 N9 1.323(13) .
C7 H7A 0.9300 .
C8 N8 1.266(12) .
C8 N9 1.363(10) .
C8 H8A 0.9300 .
C9 N13 1.317(11) .
C9 N15 1.332(11) .
C9 H9A 0.9300 .
C10 N11 1.304(12) .
C10 N12 1.370(9) .
C10 H10A 0.9300 .
C11 N10 1.309(10) .
C11 N12 1.361(12) .
C11 H11A 0.9300 .
C12 N14 1.293(11) .
C12 N15 1.335(12) .
C12 H12A 0.9300 .
C13 N25 1.348(10) .
C13 N25 1.348(10) 6_565
C13 H13A 0.9300 .
C15 N23 1.334(11) .
C15 N24 1.356(8) .
C15 H15A 0.9300 .
C16 N22 1.317(10) .
C16 N24 1.349(10) .
C16 H16A 0.9300 .
C17 C17 0.967(16) 6_565
C17 N18 1.329(5) .
C17 N17 1.351(5) .
C17 N17 1.473(10) 6_565
C17 C18 1.856(7) 6_565
C17 N16 1.957(8) 6_565
C17 H17A 0.9600 .
N18 C17 1.329(10) 6_565
N18 C18 1.355(13) 6_565
N18 C18 1.355(5) .
C18 C18 1.26(3) 6_565
C18 N16 1.336(5) .
C18 N16 1.696(16) 6_565
C18 C17 1.856(10) 6_565
C18 H22A 0.9451 .
N16 N16 0.86(2) 6_565
N16 N17 1.171(7) 6_565
N16 N17 1.296(5) .
N16 C18 1.696(18) 6_565
N16 C17 1.957(9) 6_565
N16 Zn9 2.408(12) 6_565
N17 N17 0.36(2) 6_565
N17 N16 1.171(7) 6_565
N17 C17 1.473(10) 6_565
N17 Zn9 2.444(10) 6_565
N1 N2 1.395(8) .
N4 N6 1.377(10) .
N6 Zn3 2.051(7) 7_656
N7 N8 1.391(8) .
N10 N11 1.385(9) .
N13 N14 1.372(10) .
N14 Zn3 2.038(6) 7_656
N19 N20 1.371(10) .
N20 Zn3 2.140(7) 7_656
N22 N23 1.391(7) .
N22 Zn4 1.991(7) 2_656
N24 Zn6 1.972(7) 7_656
N25 N26 1.341(10) .
N25 C14 1.341(10) .
O1 W1 2.321(5) 6_565
O1 W3 2.361(6) 6_565
O2 W9 2.353(6) 6_565
O3 W10 2.349(7) 6_565
O16 O17 1.792(16) .
O16 O23 1.807(18) .
O17 O23 1.728(18) 7_757
O17 W4 2.361(12) 7_757
O17 W11 2.516(14) 7_757
O18 W10 1.919(5) 6_565
O20 W6 1.905(2) 6_565
O21 W6 1.955(6) 6_565
O23 O17 1.728(18) 7_757
O23 W13 2.460(13) 7_757
O26 W13 1.935(5) 7_757
O28 W9 1.922(5) 6_565
O29 W2 1.888(5) 7_757
O34 W6 1.906(4) 6_565
O36 W11 1.890(5) 7_757
O42 W4 1.870(8) 7_757
O44 W1 1.907(2) 6_565
O3W O7W 1.677(16) .
O3W Zn9 2.074(9) 6_565
C14 C14 1.375(15) 6_565
C14 H14A 0.9300 .
N26 N26 1.375(15) 6_565
O7W Zn9 1.791(6) 6_565
C19 N27 1.379(14) .
C19 N28 1.584(17) .
C19 H19A 0.9300 .
N27 C19 1.379(14) 6_565
N28 N28 1.313(16) 6_565

loop_
_platon_squeeze_void_nr
_platon_squeeze_void_average_x
_platon_squeeze_void_average_y
_platon_squeeze_void_average_z
_platon_squeeze_void_volume
_platon_squeeze_void_count_electrons
_platon_squeeze_void_content
1 0.000 0.000 0.000 449 245 ' '
2 0.048 0.041 0.501 15 6 ' '
3 0.049 0.955 0.502 14 5 ' '
4 0.500 0.500 1.000 449 245 ' '
5 0.451 0.459 0.499 15 6 ' '
6 0.450 0.545 0.498 13 5 ' '
7 0.553 0.459 0.501 14 6 ' '
8 0.555 0.546 0.502 12 5 ' '
9 0.946 0.041 0.499 14 6 ' '
10 0.945 0.954 0.498 12 5 ' '
